data_8102303
loop_
_publ_author_name
'Cui-Qiao Zhang'
'Feng Fu'
'Yi-Xia Ren'
'Xiao-Ming Gao'
'Ji-Wu Wang'

_publ_section_title
;
 Crystal structure of (2,2':6',2''-terpyridine)copper(II)diacetate
 monohydrate, [Cu(C15H11N3)](O2CCH3)2 &#x00B7; H2O
;
_journal_issue 3
_journal_name_full 'Zeitschrift f\"ur Kristallographie - New Crystal Structures'
_journal_page_first 283
_journal_volume 223
_journal_year 2008
_chemical_formula_sum 'C19 H19 Cu N3 O5'
_chemical_formula_weight 432.91
_space_group_IT_number 43
_symmetry_cell_setting orthorhombic
_symmetry_space_group_name_Hall 'F 2 -2d'
_symmetry_space_group_name_H-M 'F d d 2'
_atom_sites_solution_hydrogens geom
_atom_sites_solution_primary direct
_atom_sites_solution_secondary difmap
_audit_creation_method SHELXL-97
_cell_angle_alpha 90.00
_cell_angle_beta 90.00
_cell_angle_gamma 90.00
_cell_formula_units_Z 16
_cell_length_a 15.644(10)
_cell_length_b 44.19(3)
_cell_length_c 11.027(7)
_cell_measurement_reflns_used 5943
_cell_measurement_temperature 291(2)
_cell_measurement_theta_max 25.58
_cell_measurement_theta_min 2.31
_cell_volume 7623(9)
_computing_cell_refinement 'Bruker SMART'
_computing_data_collection 'Bruker SMART'
_computing_data_reduction 'Bruker SAINT'
_computing_molecular_graphics 'Bruker SHELXTL'
_computing_publication_material 'Bruker SHELXTL'
_computing_structure_refinement 'SHELXL-97 (Sheldrick, 1997)'
_computing_structure_solution 'SHELXS-97 (Sheldrick, 1990)'
_diffrn_ambient_temperature 291(2)
_diffrn_measured_fraction_theta_full 0.999
_diffrn_measured_fraction_theta_max 0.999
_diffrn_measurement_device_type 'CCD area detector'
_diffrn_measurement_method 'phi and omega scans'
_diffrn_radiation_monochromator graphite
_diffrn_radiation_source 'fine-focus sealed tube'
_diffrn_radiation_type MoK\a
_diffrn_radiation_wavelength 0.71073
_diffrn_reflns_av_R_equivalents 0.0352
_diffrn_reflns_av_sigmaI/netI 0.0380
_diffrn_reflns_limit_h_max 18
_diffrn_reflns_limit_h_min -18
_diffrn_reflns_limit_k_max 52
_diffrn_reflns_limit_k_min -53
_diffrn_reflns_limit_l_max 13
_diffrn_reflns_limit_l_min -13
_diffrn_reflns_number 14041
_diffrn_reflns_theta_full 25.49
_diffrn_reflns_theta_max 25.49
_diffrn_reflns_theta_min 2.31
_exptl_absorpt_coefficient_mu 1.182
_exptl_absorpt_correction_T_max 0.8207
_exptl_absorpt_correction_T_min 0.6322
_exptl_absorpt_correction_type multi-scan
_exptl_absorpt_process_details SADABS
_exptl_crystal_colour green
_exptl_crystal_density_diffrn 1.509
_exptl_crystal_density_method 'not measured'
_exptl_crystal_description 1.63X1.57X2.16
_exptl_crystal_F_000 3568
_exptl_crystal_size_max 0.43
_exptl_crystal_size_mid 0.29
_exptl_crystal_size_min 0.17
_refine_diff_density_max 0.469
_refine_diff_density_min -0.259
_refine_diff_density_rms 0.046
_refine_ls_abs_structure_details 'Flack H D (1983), Acta Cryst. A39, 876-881'
_refine_ls_abs_structure_Flack -0.004(11)
_refine_ls_extinction_method none
_refine_ls_goodness_of_fit_ref 1.037
_refine_ls_hydrogen_treatment constr
_refine_ls_matrix_type full
_refine_ls_number_parameters 255
_refine_ls_number_reflns 3542
_refine_ls_number_restraints 4
_refine_ls_restrained_S_all 1.037
_refine_ls_R_factor_all 0.0347
_refine_ls_R_factor_gt 0.0297
_refine_ls_shift/su_max 0.000
_refine_ls_shift/su_mean 0.000
_refine_ls_structure_factor_coef Fsqd
_refine_ls_weighting_details 'calc w=1/[\s^2^(Fo^2^)+(0.0430P)^2^+0.8466P] where P=(Fo^2^+2Fc^2^)/3'
_refine_ls_weighting_scheme calc
_refine_ls_wR_factor_gt 0.0726
_refine_ls_wR_factor_ref 0.0756
_reflns_number_gt 3220
_reflns_number_total 3542
_reflns_threshold_expression >2sigma(I)
_cod_data_source_file 1267-2301.cff
_cod_data_source_block a
_cod_depositor_comments
;
The following automatic conversions were performed:
'_symmetry_cell_setting' value 'Orthorhombic' changed to 'orthorhombic'
according to '/home/saulius/struct/CIF-dictionaries/cif_core.dic'
dictionary named 'cif_core.dic' version 2.4.1 from
2010-06-29.

'_exptl_absorpt_correction_type' value 'MULTI-SCAN' changed
to 'multi-scan' according to
'/home/saulius/struct/CIF-dictionaries/cif_core.dic' dictionary named
'cif_core.dic' version 2.4.1 from
2010-06-29.

'_refine_ls_hydrogen_treatment' value 'CONSTR' changed to
'constr' according to '/home/saulius/struct/CIF-dictionaries/cif_core.dic'
dictionary named 'cif_core.dic' version 2.4.1 from 2010-06-29.

Automatic conversion script
Id: cif_fix_enum 1555 2011-01-17 13:19:09Z saulius 
;
_cod_original_cell_volume 7623(8)
_cod_original_sg_symbol_H-M Fdd2
_cod_database_code 8102303

loop_
_symmetry_equiv_pos_as_xyz
'x, y, z'
'-x, -y, z'
'x+1/4, -y+1/4, z+1/4'
'-x+1/4, y+1/4, z+1/4'
'x, y+1/2, z+1/2'
'-x, -y+1/2, z+1/2'
'x+1/4, -y+3/4, z+3/4'
'-x+1/4, y+3/4, z+3/4'
'x+1/2, y, z+1/2'
'-x+1/2, -y, z+1/2'
'x+3/4, -y+1/4, z+3/4'
'-x+3/4, y+1/4, z+3/4'
'x+1/2, y+1/2, z'
'-x+1/2, -y+1/2, z'
'x+3/4, -y+3/4, z+1/4'
'-x+3/4, y+3/4, z+1/4'

loop_
_atom_site_label
_atom_site_type_symbol
_atom_site_fract_x
_atom_site_fract_y
_atom_site_fract_z
_atom_site_U_iso_or_equiv
_atom_site_adp_type
_atom_site_occupancy
_atom_site_symmetry_multiplicity
_atom_site_calc_flag
_atom_site_refinement_flags
_atom_site_disorder_assembly
_atom_site_disorder_group
Cu1 Cu 0.10339(2) 0.061055(6) 0.42256(3) 0.04176(11) Uani 1 1 d . . .
O1 O 0.13724(18) 0.03351(6) 0.5715(3) 0.0705(7) Uani 1 1 d . . .
O2 O 0.0672(2) 0.06061(6) 0.7037(2) 0.0750(8) Uani 1 1 d . . .
O3 O 0.10947(15) 0.02494(5) 0.3175(2) 0.0536(5) Uani 1 1 d . . .
O4 O 0.0878(2) 0.05381(7) 0.1578(3) 0.0865(9) Uani 1 1 d . . .
O5 O 0.0895(2) 0.08266(6) 0.9298(4) 0.0920(8) Uani 1 1 d D . .
H1W H 0.0803 0.0730 0.8647 0.138 Uiso 1 1 d RD . .
H2W H 0.0682 0.0727 0.9872 0.138 Uiso 1 1 d RD . .
N1 N 0.22485(14) 0.07590(5) 0.3907(2) 0.0470(6) Uani 1 1 d . . .
N2 N 0.08968(13) 0.10477(5) 0.4463(2) 0.0377(5) Uani 1 1 d . . .
N3 N -0.02589(15) 0.06339(5) 0.4521(2) 0.0445(6) Uani 1 1 d . . .
C1 C 0.2928(2) 0.05826(8) 0.3673(4) 0.0650(10) Uani 1 1 d . . .
H1 H 0.2850 0.0374 0.3620 0.078 Uiso 1 1 calc R . .
C2 C 0.3739(2) 0.07005(11) 0.3508(4) 0.0748(11) Uani 1 1 d . . .
H2 H 0.4198 0.0574 0.3335 0.090 Uiso 1 1 calc R . .
C3 C 0.3853(2) 0.10090(10) 0.3603(4) 0.0703(10) Uani 1 1 d . . .
H3 H 0.4394 0.1092 0.3489 0.084 Uiso 1 1 calc R . .
C4 C 0.3167(2) 0.11958(7) 0.3867(3) 0.0558(8) Uani 1 1 d . . .
H4 H 0.3239 0.1404 0.3950 0.067 Uiso 1 1 calc R . .
C5 C 0.23657(17) 0.10623(6) 0.4004(2) 0.0421(6) Uani 1 1 d . . .
C6 C 0.15677(16) 0.12308(6) 0.4272(3) 0.0419(6) Uani 1 1 d . . .
C7 C 0.14663(19) 0.15434(6) 0.4302(3) 0.0539(7) Uani 1 1 d . . .
H7 H 0.1929 0.1672 0.4175 0.065 Uiso 1 1 calc R . .
C8 C 0.0662(2) 0.16583(7) 0.4524(3) 0.0613(9) Uani 1 1 d . . .
H8 H 0.0579 0.1867 0.4542 0.074 Uiso 1 1 calc R . .
C9 C -0.0036(2) 0.14640(7) 0.4725(3) 0.0554(8) Uani 1 1 d . . .
H9 H -0.0579 0.1541 0.4877 0.067 Uiso 1 1 calc R . .
C10 C 0.01094(17) 0.11565(6) 0.4689(2) 0.0409(6) Uani 1 1 d . . .
C11 C -0.05470(18) 0.09146(6) 0.4826(3) 0.0434(6) Uani 1 1 d . . .
C12 C -0.1366(2) 0.09635(9) 0.5217(4) 0.0610(9) Uani 1 1 d . . .
H12 H -0.1546 0.1157 0.5434 0.073 Uiso 1 1 calc R . .
C13 C -0.1924(2) 0.07190(9) 0.5283(4) 0.0709(10) Uani 1 1 d . . .
H13 H -0.2486 0.0747 0.5531 0.085 Uiso 1 1 calc R . .
C14 C -0.1637(2) 0.04356(9) 0.4981(4) 0.0669(10) Uani 1 1 d . . .
H14 H -0.2000 0.0270 0.5032 0.080 Uiso 1 1 calc R . .
C15 C -0.0797(2) 0.03995(7) 0.4596(3) 0.0545(8) Uani 1 1 d . . .
H15 H -0.0605 0.0207 0.4385 0.065 Uiso 1 1 calc R . .
C16 C 0.1111(2) 0.03773(7) 0.6694(4) 0.0524(7) Uani 1 1 d . . .
C17 C 0.1255(5) 0.01336(13) 0.7645(5) 0.121(2) Uani 1 1 d . . .
H17A H 0.1674 -0.0008 0.7356 0.181 Uiso 1 1 calc R . .
H17B H 0.0727 0.0030 0.7798 0.181 Uiso 1 1 calc R . .
H17C H 0.1455 0.0225 0.8382 0.181 Uiso 1 1 calc R . .
C18 C 0.10295(18) 0.02910(7) 0.2043(3) 0.0489(8) Uani 1 1 d . . .
C19 C 0.1180(3) 0.00121(10) 0.1268(4) 0.0714(10) Uani 1 1 d . . .
H19A H 0.1032 0.0056 0.0441 0.107 Uiso 1 1 calc R . .
H19B H 0.0831 -0.0151 0.1559 0.107 Uiso 1 1 calc R . .
H19C H 0.1771 -0.0045 0.1312 0.107 Uiso 1 1 calc R . .

loop_
_atom_site_aniso_label
_atom_site_aniso_U_11
_atom_site_aniso_U_22
_atom_site_aniso_U_33
_atom_site_aniso_U_23
_atom_site_aniso_U_13
_atom_site_aniso_U_12
Cu1 0.04066(17) 0.02984(15) 0.05479(19) -0.00095(16) 0.00193(16) 0.00062(14)
O1 0.0770(16) 0.0623(16) 0.0723(18) 0.0148(14) 0.0084(14) 0.0183(13)
O2 0.0799(18) 0.084(2) 0.0607(18) -0.0017(12) -0.0037(14) 0.0110(14)
O3 0.0703(14) 0.0348(11) 0.0557(14) -0.0041(10) 0.0066(10) -0.0025(10)
O4 0.139(3) 0.0527(14) 0.0678(18) 0.0049(15) -0.0034(19) 0.0197(15)
O5 0.113(2) 0.0846(17) 0.0780(17) -0.0011(19) 0.0082(19) -0.0114(16)
N1 0.0409(13) 0.0417(12) 0.0583(16) -0.0042(11) 0.0039(11) 0.0018(10)
N2 0.0400(12) 0.0308(10) 0.0424(15) -0.0005(9) -0.0022(10) 0.0001(9)
N3 0.0468(13) 0.0345(11) 0.0523(17) -0.0006(10) -0.0051(10) -0.0009(10)
C1 0.050(2) 0.056(2) 0.089(3) -0.0152(17) 0.0089(17) 0.0017(15)
C2 0.0468(19) 0.083(3) 0.095(3) -0.021(2) 0.0101(19) 0.0027(18)
C3 0.0469(19) 0.077(3) 0.087(3) 0.001(2) 0.0140(18) -0.0138(18)
C4 0.0520(18) 0.0517(17) 0.064(2) 0.0077(14) 0.0029(15) -0.0097(15)
C5 0.0413(14) 0.0430(14) 0.0420(16) 0.0040(12) -0.0004(12) -0.0036(11)
C6 0.0510(15) 0.0354(13) 0.0392(13) 0.0008(13) -0.0061(14) -0.0038(11)
C7 0.067(2) 0.0349(14) 0.0603(18) -0.0033(15) -0.0026(19) -0.0089(13)
C8 0.072(2) 0.0322(14) 0.079(3) -0.0059(15) -0.0030(17) -0.0010(14)
C9 0.0558(18) 0.0409(15) 0.070(2) -0.0071(14) 0.0045(15) 0.0075(14)
C10 0.0419(14) 0.0370(13) 0.0440(15) -0.0027(11) -0.0038(12) 0.0014(12)
C11 0.0433(16) 0.0410(15) 0.0458(15) 0.0004(12) -0.0042(12) 0.0016(12)
C12 0.0482(18) 0.059(2) 0.076(2) -0.0066(17) 0.0025(16) 0.0101(15)
C13 0.0424(18) 0.077(2) 0.094(3) 0.000(2) 0.0052(19) -0.0008(17)
C14 0.0450(19) 0.067(2) 0.089(3) 0.008(2) 0.0019(17) -0.0171(16)
C15 0.0488(17) 0.0416(16) 0.073(2) -0.0001(14) -0.0048(14) -0.0044(13)
C16 0.0642(18) 0.0478(17) 0.0451(17) 0.0059(16) -0.0122(19) -0.0064(13)
C17 0.188(6) 0.100(4) 0.074(3) 0.036(3) 0.013(3) 0.040(4)
C18 0.0490(17) 0.0386(17) 0.059(2) -0.0040(14) 0.0015(13) -0.0009(13)
C19 0.084(2) 0.061(2) 0.070(2) -0.0175(18) 0.0057(18) 0.0072(19)

loop_
_atom_type_symbol
_atom_type_description
_atom_type_scat_dispersion_real
_atom_type_scat_dispersion_imag
_atom_type_scat_source
C C 0.0033 0.0016 'International Tables Vol C Tables 4.2.6.8 and 6.1.1.4'
H H 0.0000 0.0000 'International Tables Vol C Tables 4.2.6.8 and 6.1.1.4'
N N 0.0061 0.0033 'International Tables Vol C Tables 4.2.6.8 and 6.1.1.4'
O O 0.0106 0.0060 'International Tables Vol C Tables 4.2.6.8 and 6.1.1.4'
Cu Cu 0.3201 1.2651 'International Tables Vol C Tables 4.2.6.8 and 6.1.1.4'

loop_
_geom_angle_atom_site_label_1
_geom_angle_atom_site_label_2
_geom_angle_atom_site_label_3
_geom_angle
_geom_angle_site_symmetry_1
_geom_angle_site_symmetry_3
_geom_angle_publ_flag
N2 Cu1 O3 151.60(9) . . ?
N2 Cu1 N1 78.94(9) . . ?
O3 Cu1 N1 96.55(10) . . ?
N2 Cu1 N3 79.72(8) . . ?
O3 Cu1 N3 100.45(9) . . ?
N1 Cu1 N3 158.33(9) . . ?
N2 Cu1 O1 119.44(11) . . ?
O3 Cu1 O1 88.76(12) . . ?
N1 Cu1 O1 94.90(10) . . ?
N3 Cu1 O1 98.78(10) . . ?
C16 O1 Cu1 122.6(2) . . ?
C18 O3 Cu1 117.22(19) . . ?
H1W O5 H2W 108.0 . . ?
C1 N1 C5 118.8(3) . . ?
C1 N1 Cu1 125.7(2) . . ?
C5 N1 Cu1 115.46(17) . . ?
C6 N2 C10 122.0(2) . . ?
C6 N2 Cu1 119.18(17) . . ?
C10 N2 Cu1 118.48(17) . . ?
C15 N3 C11 118.8(3) . . ?
C15 N3 Cu1 126.3(2) . . ?
C11 N3 Cu1 114.29(18) . . ?
N1 C1 C2 122.2(3) . . ?
N1 C1 H1 118.9 . . ?
C2 C1 H1 118.9 . . ?
C3 C2 C1 118.8(4) . . ?
C3 C2 H2 120.6 . . ?
C1 C2 H2 120.6 . . ?
C2 C3 C4 120.3(3) . . ?
C2 C3 H3 119.8 . . ?
C4 C3 H3 119.8 . . ?
C3 C4 C5 117.9(3) . . ?
C3 C4 H4 121.1 . . ?
C5 C4 H4 121.1 . . ?
N1 C5 C4 122.1(3) . . ?
N1 C5 C6 113.4(2) . . ?
C4 C5 C6 124.5(3) . . ?
N2 C6 C7 120.4(3) . . ?
N2 C6 C5 112.8(2) . . ?
C7 C6 C5 126.8(3) . . ?
C8 C7 C6 118.3(3) . . ?
C8 C7 H7 120.9 . . ?
C6 C7 H7 120.9 . . ?
C7 C8 C9 120.7(3) . . ?
C7 C8 H8 119.6 . . ?
C9 C8 H8 119.6 . . ?
C10 C9 C8 118.0(3) . . ?
C10 C9 H9 121.0 . . ?
C8 C9 H9 121.0 . . ?
N2 C10 C9 120.6(3) . . ?
N2 C10 C11 113.2(2) . . ?
C9 C10 C11 126.2(3) . . ?
N3 C11 C12 122.1(3) . . ?
N3 C11 C10 113.6(2) . . ?
C12 C11 C10 124.3(3) . . ?
C11 C12 C13 118.7(3) . . ?
C11 C12 H12 120.6 . . ?
C13 C12 H12 120.6 . . ?
C14 C13 C12 119.4(3) . . ?
C14 C13 H13 120.3 . . ?
C12 C13 H13 120.3 . . ?
C13 C14 C15 119.3(3) . . ?
C13 C14 H14 120.4 . . ?
C15 C14 H14 120.4 . . ?
N3 C15 C14 121.7(3) . . ?
N3 C15 H15 119.2 . . ?
C14 C15 H15 119.2 . . ?
O1 C16 O2 125.9(3) . . ?
O1 C16 C17 118.2(4) . . ?
O2 C16 C17 115.8(4) . . ?
C16 C17 H17A 109.5 . . ?
C16 C17 H17B 109.5 . . ?
H17A C17 H17B 109.5 . . ?
C16 C17 H17C 109.5 . . ?
H17A C17 H17C 109.5 . . ?
H17B C17 H17C 109.5 . . ?
O4 C18 O3 123.7(3) . . ?
O4 C18 C19 121.1(3) . . ?
O3 C18 C19 115.1(3) . . ?
C18 C19 H19A 109.5 . . ?
C18 C19 H19B 109.5 . . ?
H19A C19 H19B 109.5 . . ?
C18 C19 H19C 109.5 . . ?
H19A C19 H19C 109.5 . . ?
H19B C19 H19C 109.5 . . ?

loop_
_geom_bond_atom_site_label_1
_geom_bond_atom_site_label_2
_geom_bond_distance
_geom_bond_site_symmetry_2
_geom_bond_publ_flag
Cu1 N2 1.961(2) . ?
Cu1 O3 1.974(2) . ?
Cu1 N1 2.040(3) . ?
Cu1 N3 2.051(3) . ?
Cu1 O1 2.111(3) . ?
O1 C16 1.169(5) . ?
O2 C16 1.280(4) . ?
O3 C18 1.266(4) . ?
O4 C18 1.229(4) . ?
O5 H1W 0.8465 . ?
O5 H2W 0.8399 . ?
N1 C1 1.343(4) . ?
N1 C5 1.357(3) . ?
N2 C6 1.342(3) . ?
N2 C10 1.346(3) . ?
N3 C15 1.338(4) . ?
N3 C11 1.362(3) . ?
C1 C2 1.384(5) . ?
C1 H1 0.9300 . ?
C2 C3 1.379(6) . ?
C2 H2 0.9300 . ?
C3 C4 1.385(5) . ?
C3 H3 0.9300 . ?
C4 C5 1.394(4) . ?
C4 H4 0.9300 . ?
C5 C6 1.483(4) . ?
C6 C7 1.391(4) . ?
C7 C8 1.380(5) . ?
C7 H7 0.9300 . ?
C8 C9 1.406(5) . ?
C8 H8 0.9300 . ?
C9 C10 1.378(4) . ?
C9 H9 0.9300 . ?
C10 C11 1.490(4) . ?
C11 C12 1.369(4) . ?
C12 C13 1.391(5) . ?
C12 H12 0.9300 . ?
C13 C14 1.371(5) . ?
C13 H13 0.9300 . ?
C14 C15 1.389(5) . ?
C14 H14 0.9300 . ?
C15 H15 0.9300 . ?
C16 C17 1.520(6) . ?
C17 H17A 0.9600 . ?
C17 H17B 0.9600 . ?
C17 H17C 0.9600 . ?
C18 C19 1.518(5) . ?
C19 H19A 0.9600 . ?
C19 H19B 0.9600 . ?
C19 H19C 0.9600 . ?

loop_
_geom_hbond_atom_site_label_D
_geom_hbond_atom_site_label_H
_geom_hbond_atom_site_label_A
_geom_hbond_distance_DH
_geom_hbond_distance_HA
_geom_hbond_distance_DA
_geom_hbond_angle_DHA
_geom_hbond_site_symmetry_A
O5 H1W O2 0.85 1.87 2.699(5) 166.2 .
O5 H2W O4 0.84 2.08 2.819(5) 146.4 1_556

loop_
_geom_torsion_atom_site_label_1
_geom_torsion_atom_site_label_2
_geom_torsion_atom_site_label_3
_geom_torsion_atom_site_label_4
_geom_torsion
_geom_torsion_site_symmetry_1
_geom_torsion_site_symmetry_2
_geom_torsion_site_symmetry_3
_geom_torsion_site_symmetry_4
_geom_torsion_publ_flag
N2 Cu1 O1 C16 37.4(3) . . . . ?
O3 Cu1 O1 C16 -146.1(3) . . . . ?
N1 Cu1 O1 C16 117.5(3) . . . . ?
N3 Cu1 O1 C16 -45.7(3) . . . . ?
N2 Cu1 O3 C18 1.5(4) . . . . ?
N1 Cu1 O3 C18 -77.4(2) . . . . ?
N3 Cu1 O3 C18 89.1(2) . . . . ?
O1 Cu1 O3 C18 -172.2(2) . . . . ?
N2 Cu1 N1 C1 176.7(3) . . . . ?
O3 Cu1 N1 C1 -31.7(3) . . . . ?
N3 Cu1 N1 C1 -173.2(3) . . . . ?
O1 Cu1 N1 C1 57.6(3) . . . . ?
N2 Cu1 N1 C5 0.0(2) . . . . ?
O3 Cu1 N1 C5 151.6(2) . . . . ?
N3 Cu1 N1 C5 10.0(4) . . . . ?
O1 Cu1 N1 C5 -119.1(2) . . . . ?
O3 Cu1 N2 C6 -80.1(3) . . . . ?
N1 Cu1 N2 C6 3.1(2) . . . . ?
N3 Cu1 N2 C6 -173.1(2) . . . . ?
O1 Cu1 N2 C6 92.5(2) . . . . ?
O3 Cu1 N2 C10 93.1(3) . . . . ?
N1 Cu1 N2 C10 176.3(2) . . . . ?
N3 Cu1 N2 C10 0.10(19) . . . . ?
O1 Cu1 N2 C10 -94.2(2) . . . . ?
N2 Cu1 N3 C15 -176.1(3) . . . . ?
O3 Cu1 N3 C15 32.7(3) . . . . ?
N1 Cu1 N3 C15 173.8(3) . . . . ?
O1 Cu1 N3 C15 -57.6(3) . . . . ?
N2 Cu1 N3 C11 -5.44(19) . . . . ?
O3 Cu1 N3 C11 -156.6(2) . . . . ?
N1 Cu1 N3 C11 -15.5(4) . . . . ?
O1 Cu1 N3 C11 113.1(2) . . . . ?
C5 N1 C1 C2 -1.1(6) . . . . ?
Cu1 N1 C1 C2 -177.7(3) . . . . ?
N1 C1 C2 C3 0.8(7) . . . . ?
C1 C2 C3 C4 0.4(7) . . . . ?
C2 C3 C4 C5 -1.3(6) . . . . ?
C1 N1 C5 C4 0.0(4) . . . . ?
Cu1 N1 C5 C4 177.0(2) . . . . ?
C1 N1 C5 C6 -179.6(3) . . . . ?
Cu1 N1 C5 C6 -2.6(3) . . . . ?
C3 C4 C5 N1 1.2(5) . . . . ?
C3 C4 C5 C6 -179.2(3) . . . . ?
C10 N2 C6 C7 -0.1(4) . . . . ?
Cu1 N2 C6 C7 172.9(3) . . . . ?
C10 N2 C6 C5 -178.3(2) . . . . ?
Cu1 N2 C6 C5 -5.3(3) . . . . ?
N1 C5 C6 N2 5.0(3) . . . . ?
C4 C5 C6 N2 -174.6(3) . . . . ?
N1 C5 C6 C7 -173.0(3) . . . . ?
C4 C5 C6 C7 7.3(5) . . . . ?
N2 C6 C7 C8 -0.4(5) . . . . ?
C5 C6 C7 C8 177.6(3) . . . . ?
C6 C7 C8 C9 0.5(5) . . . . ?
C7 C8 C9 C10 -0.1(5) . . . . ?
C6 N2 C10 C9 0.4(4) . . . . ?
Cu1 N2 C10 C9 -172.6(2) . . . . ?
C6 N2 C10 C11 177.8(2) . . . . ?
Cu1 N2 C10 C11 4.8(3) . . . . ?
C8 C9 C10 N2 -0.3(5) . . . . ?
C8 C9 C10 C11 -177.3(3) . . . . ?
C15 N3 C11 C12 0.7(5) . . . . ?
Cu1 N3 C11 C12 -170.8(3) . . . . ?
C15 N3 C11 C10 -179.2(2) . . . . ?
Cu1 N3 C11 C10 9.3(3) . . . . ?
N2 C10 C11 N3 -9.2(3) . . . . ?
C9 C10 C11 N3 167.9(3) . . . . ?
N2 C10 C11 C12 170.9(3) . . . . ?
C9 C10 C11 C12 -12.0(5) . . . . ?
N3 C11 C12 C13 -1.1(5) . . . . ?
C10 C11 C12 C13 178.8(3) . . . . ?
C11 C12 C13 C14 1.3(6) . . . . ?
C12 C13 C14 C15 -0.9(6) . . . . ?
C11 N3 C15 C14 -0.3(5) . . . . ?
Cu1 N3 C15 C14 170.0(3) . . . . ?
C13 C14 C15 N3 0.5(6) . . . . ?
Cu1 O1 C16 O2 -7.9(5) . . . . ?
Cu1 O1 C16 C17 168.5(4) . . . . ?
Cu1 O3 C18 O4 -4.7(4) . . . . ?
Cu1 O3 C18 C19 173.4(2) . . . . ?
